data_4086411
loop_
_publ_author_name
'Longevial, Jean-Fran\,cois'
'Langlois, Adam'
'Buisson, Antoine'
'Devillers, Charles H.'
'Cl\'ement, S\'ebastien'
'van der Lee, Arie'
'Harvey, Pierre D.'
'Richeter, S\'ebastien'

_publ_section_title
;
 Synthesis, Characterization, and Electronic Properties of Porphyrins
 Conjugated with N-Heterocyclic Carbene (NHC)--Gold(I) Complexes
;
_journal_issue 5
_journal_name_full Organometallics
_journal_page_first 663
_journal_paper_doi 10.1021/acs.organomet.5b00966
_journal_volume 35
_journal_year 2016
_chemical_formula_sum 'C63 H65 Cl0 I N6 O0'
_chemical_formula_weight 1033.11
_space_group_crystal_system triclinic
_space_group_IT_number 2
_space_group_name_Hall '-P 1'
_space_group_name_H-M_alt 'P -1'
_symmetry_space_group_name_Hall '-P 1'
_symmetry_space_group_name_H-M 'P -1'
_atom_sites_solution_hydrogens geom
_audit_creation_method SHELXL-2014/6
_cell_angle_alpha 100.574(7)
_cell_angle_beta 107.045(7)
_cell_angle_gamma 109.056(8)
_cell_formula_units_Z 2
_cell_length_a 11.3072(10)
_cell_length_b 15.9169(15)
_cell_length_c 18.8810(15)
_cell_measurement_temperature 293(2)
_cell_volume 2920.6(5)
_computing_structure_refinement 'SHELXL-2014/6 (Sheldrick, 2014)'
_diffrn_ambient_temperature 293(2)
_diffrn_measured_fraction_theta_full 0.707
_diffrn_measured_fraction_theta_max 0.730
_diffrn_radiation_type MoK\a
_diffrn_radiation_wavelength 0.71073
_diffrn_reflns_av_R_equivalents 0.0657
_diffrn_reflns_av_unetI/netI 0.0984
_diffrn_reflns_Laue_measured_fraction_full 0.707
_diffrn_reflns_Laue_measured_fraction_max 0.730
_diffrn_reflns_limit_h_max 11
_diffrn_reflns_limit_h_min -9
_diffrn_reflns_limit_k_max 14
_diffrn_reflns_limit_k_min -17
_diffrn_reflns_limit_l_max 21
_diffrn_reflns_limit_l_min -19
_diffrn_reflns_number 14625
_diffrn_reflns_point_group_measured_fraction_full 0.707
_diffrn_reflns_point_group_measured_fraction_max 0.730
_diffrn_reflns_theta_full 25.242
_diffrn_reflns_theta_max 24.952
_diffrn_reflns_theta_min 1.546
_exptl_absorpt_coefficient_mu 0.590
_exptl_crystal_density_diffrn 1.175
_exptl_crystal_F_000 1076
_refine_diff_density_max 1.638
_refine_diff_density_min -1.322
_refine_diff_density_rms 0.129
_refine_ls_extinction_method none
_refine_ls_goodness_of_fit_ref 1.022
_refine_ls_hydrogen_treatment constr
_refine_ls_matrix_type full
_refine_ls_number_parameters 645
_refine_ls_number_reflns 7485
_refine_ls_number_restraints 0
_refine_ls_restrained_S_all 1.022
_refine_ls_R_factor_all 0.1327
_refine_ls_R_factor_gt 0.0971
_refine_ls_shift/su_max 0.032
_refine_ls_shift/su_mean 0.006
_refine_ls_structure_factor_coef Fsqd
_refine_ls_weighting_details 'w=1/[\s^2^(Fo^2^)+(0.1672P)^2^+4.9787P] where P=(Fo^2^+2Fc^2^)/3'
_refine_ls_weighting_scheme calc
_refine_ls_wR_factor_gt 0.2540
_refine_ls_wR_factor_ref 0.2912
_reflns_Friedel_coverage 0.000
_reflns_number_gt 4934
_reflns_number_total 7485
_reflns_threshold_expression 'I > 2\s(I)'
_cod_data_source_file om5b00966_si_003.cif
_cod_data_source_block jf18_withoutdich_sq
_cod_depositor_comments 'Adding full bibliography for 4086410--4086411.cif.'
_cod_database_code 4086411
_shelx_space_group_comment
;
The symmetry employed for this shelxl refinement is uniquely defined
by the following loop, which should always be used as a source of
symmetry information in preference to the above space-group names.
They are only intended as comments.
;
_shelxl_version_number 2014/6

loop_
_space_group_symop_operation_xyz
'x, y, z'
'-x, -y, -z'

loop_
_atom_site_label
_atom_site_type_symbol
_atom_site_fract_x
_atom_site_fract_y
_atom_site_fract_z
_atom_site_U_iso_or_equiv
_atom_site_adp_type
_atom_site_occupancy
_atom_site_site_symmetry_order
_atom_site_calc_flag
_atom_site_refinement_flags_posn
_atom_site_refinement_flags_adp
N6 N 0.3602(5) 0.4603(4) 0.0805(3) 0.0313(14) Uani 1 1 d . .
N10 N 0.6190(5) 0.5683(4) 0.2112(3) 0.0303(14) Uani 1 1 d . .
N24 N 0.6807(5) 0.7213(4) 0.1407(3) 0.0289(14) Uani 1 1 d . .
N38 N 0.4273(5) 0.6117(4) 0.0112(3) 0.0312(14) Uani 1 1 d . .
N60 N 0.7513(6) 0.4325(4) 0.3248(3) 0.0356(15) Uani 1 1 d . .
N62 N 0.9191(5) 0.5690(5) 0.3548(3) 0.0390(16) Uani 1 1 d . .
C7 C 0.3461(7) 0.4068(5) 0.1300(4) 0.0311(17) Uani 1 1 d . .
C8 C 0.4494(7) 0.4174(5) 0.1994(4) 0.0307(17) Uani 1 1 d . .
C9 C 0.5816(7) 0.4856(5) 0.2291(4) 0.0305(17) Uani 1 1 d . .
C11 C 0.7491(7) 0.6247(5) 0.2605(4) 0.0276(16) Uani 1 1 d . .
C12 C 0.8144(6) 0.7209(5) 0.2704(4) 0.0298(17) Uani 1 1 d . .
C13 C 0.9232(6) 0.7794(5) 0.3471(4) 0.0276(16) Uani 1 1 d . .
C14 C 0.9001(7) 0.7739(5) 0.4149(4) 0.0338(18) Uani 1 1 d . .
H141 H 0.8161 0.7336 0.4110 0.041 Uiso 1 1 calc R U
C15 C 0.9974(7) 0.8261(6) 0.4868(4) 0.0395(19) Uani 1 1 d . .
H151 H 0.9770 0.8215 0.5305 0.047 Uiso 1 1 calc R U
C16 C 1.1260(7) 0.8859(5) 0.4968(4) 0.0355(18) Uani 1 1 d . .
C17 C 1.1517(7) 0.8918(5) 0.4297(4) 0.0369(19) Uani 1 1 d . .
H171 H 1.2370 0.9307 0.4341 0.044 Uiso 1 1 calc R U
C18 C 1.0524(7) 0.8406(5) 0.3568(4) 0.0371(19) Uani 1 1 d . .
H181 H 1.0717 0.8468 0.3129 0.045 Uiso 1 1 calc R U
C19 C 1.2343(8) 0.9410(6) 0.5784(5) 0.052(2) Uani 1 1 d . .
C20 C 1.3725(8) 0.9914(7) 0.5774(5) 0.063(3) Uani 1 1 d . .
H201 H 1.4362 1.0256 0.6297 0.094 Uiso 1 1 calc R U
H202 H 1.3680 1.0339 0.5476 0.094 Uiso 1 1 calc R U
H203 H 1.4009 0.9466 0.5541 0.094 Uiso 1 1 calc R U
C21 C 1.1961(12) 1.0118(11) 0.6177(7) 0.129(7) Uani 1 1 d . .
H211 H 1.1769 1.0489 0.5848 0.193 Uiso 1 1 calc R U
H212 H 1.2694 1.0515 0.6660 0.193 Uiso 1 1 calc R U
H213 H 1.1172 0.9808 0.6278 0.193 Uiso 1 1 calc R U
C22 C 1.2509(10) 0.8703(9) 0.6213(7) 0.102(5) Uani 1 1 d . .
H221 H 1.1722 0.8440 0.6330 0.152 Uiso 1 1 calc R U
H222 H 1.3294 0.9012 0.6688 0.152 Uiso 1 1 calc R U
H223 H 1.2614 0.8214 0.5889 0.152 Uiso 1 1 calc R U
C23 C 0.7785(7) 0.7644(5) 0.2151(4) 0.0315(18) Uani 1 1 d . .
C25 C 0.6803(7) 0.7845(5) 0.1008(4) 0.0323(18) Uani 1 1 d . .
C26 C 0.5897(7) 0.7660(5) 0.0238(4) 0.0347(18) Uani 1 1 d . .
C27 C 0.6267(7) 0.8436(5) -0.0109(4) 0.0351(18) Uani 1 1 d . .
C28 C 0.5355(8) 0.8829(6) -0.0404(5) 0.044(2) Uani 1 1 d . .
H281 H 0.4493 0.8601 -0.0394 0.052 Uiso 1 1 calc R U
C29 C 0.5731(8) 0.9553(6) -0.0711(5) 0.048(2) Uani 1 1 d . .
H291 H 0.5117 0.9810 -0.0893 0.058 Uiso 1 1 calc R U
C30 C 0.7006(7) 0.9911(6) -0.0756(4) 0.042(2) Uani 1 1 d . .
C31 C 0.7366(8) 1.0725(6) -0.1097(5) 0.050(2) Uani 1 1 d . .
C32 C 0.6286(9) 1.0460(7) -0.1914(5) 0.062(3) Uani 1 1 d . .
H321 H 0.6160 0.9864 -0.2225 0.093 Uiso 1 1 calc R U
H322 H 0.6577 1.0926 -0.2157 0.093 Uiso 1 1 calc R U
H323 H 0.5447 1.0424 -0.1870 0.093 Uiso 1 1 calc R U
C33 C 0.8737(9) 1.0932(8) -0.1176(6) 0.072(3) Uani 1 1 d . .
H331 H 0.8729 1.0370 -0.1473 0.107 Uiso 1 1 calc R U
H332 H 0.9441 1.1160 -0.0668 0.107 Uiso 1 1 calc R U
H333 H 0.8899 1.1397 -0.1438 0.107 Uiso 1 1 calc R U
C34 C 0.7462(11) 1.1598(7) -0.0582(6) 0.073(3) Uani 1 1 d . .
H341 H 0.7678 1.2092 -0.0809 0.109 Uiso 1 1 calc R U
H342 H 0.8157 1.1771 -0.0079 0.109 Uiso 1 1 calc R U
H343 H 0.6611 1.1492 -0.0528 0.109 Uiso 1 1 calc R U
C35 C 0.7890(7) 0.9511(6) -0.0470(4) 0.043(2) Uani 1 1 d . .
H351 H 0.8744 0.9729 -0.0493 0.052 Uiso 1 1 calc R U
C36 C 0.7531(7) 0.8792(6) -0.0151(4) 0.0377(19) Uani 1 1 d . .
H361 H 0.8153 0.8544 0.0039 0.045 Uiso 1 1 calc R U
C37 C 0.4740(7) 0.6838(6) -0.0176(4) 0.0351(18) Uani 1 1 d . .
C39 C 0.3041(7) 0.5536(5) -0.0450(4) 0.0314(17) Uani 1 1 d . .
C40 C 0.2117(6) 0.4717(5) -0.0393(4) 0.0287(17) Uani 1 1 d . .
C41 C 0.2375(7) 0.4317(5) 0.0189(4) 0.0300(17) Uani 1 1 d . .
C42 C 0.1454(7) 0.3560(5) 0.0314(4) 0.0342(18) Uani 1 1 d . .
H421 H 0.0551 0.3218 -0.0014 0.041 Uiso 1 1 calc R U
C43 C 0.2079(7) 0.3411(5) 0.0978(4) 0.0357(18) Uani 1 1 d . .
H431 H 0.1683 0.2962 0.1187 0.043 Uiso 1 1 calc R U
C44 C 0.0706(7) 0.4292(5) -0.0991(4) 0.0297(17) Uani 1 1 d . .
C45 C 0.0141(7) 0.3412(6) -0.1501(4) 0.0363(19) Uani 1 1 d . .
H451 H 0.0649 0.3053 -0.1485 0.044 Uiso 1 1 calc R U
C46 C -0.1196(7) 0.3034(5) -0.2052(4) 0.0336(17) Uani 1 1 d . .
H461 H -0.1557 0.2429 -0.2388 0.040 Uiso 1 1 calc R U
C47 C -0.1978(7) 0.3541(5) -0.2102(4) 0.0313(17) Uani 1 1 d . .
C48 C -0.3436(7) 0.3127(5) -0.2698(4) 0.0393(19) Uani 1 1 d . .
C49 C -0.3736(8) 0.2321(6) -0.3385(5) 0.052(2) Uani 1 1 d . .
H491 H -0.3692 0.1798 -0.3210 0.078 Uiso 1 1 calc R U
H492 H -0.3082 0.2507 -0.3617 0.078 Uiso 1 1 calc R U
H493 H -0.4626 0.2146 -0.3763 0.078 Uiso 1 1 calc R U
C50 C -0.3752(9) 0.3893(6) -0.3037(5) 0.057(2) Uani 1 1 d . .
H501 H -0.4681 0.3634 -0.3389 0.086 Uiso 1 1 calc R U
H502 H -0.3176 0.4099 -0.3312 0.086 Uiso 1 1 calc R U
H503 H -0.3593 0.4413 -0.2619 0.086 Uiso 1 1 calc R U
C51 C -0.4402(8) 0.2808(7) -0.2272(5) 0.055(2) Uani 1 1 d . .
H511 H -0.5321 0.2516 -0.2641 0.082 Uiso 1 1 calc R U
H512 H -0.4294 0.3340 -0.1884 0.082 Uiso 1 1 calc R U
H513 H -0.4191 0.2369 -0.2026 0.082 Uiso 1 1 calc R U
C52 C -0.1398(8) 0.4440(6) -0.1578(5) 0.048(2) Uani 1 1 d . .
H521 H -0.1904 0.4799 -0.1593 0.057 Uiso 1 1 calc R U
C53 C -0.0075(8) 0.4812(6) -0.1033(5) 0.0426(19) Uani 1 1 d . .
H531 H 0.0289 0.5415 -0.0692 0.051 Uiso 1 1 calc R U
C54 C 0.2752(7) 0.5852(5) -0.1119(4) 0.0371(19) Uani 1 1 d . .
H541 H 0.1983 0.5557 -0.1576 0.044 Uiso 1 1 calc R U
C55 C 0.3806(7) 0.6657(6) -0.0961(4) 0.0382(19) Uani 1 1 d . .
H551 H 0.3917 0.7025 -0.1286 0.046 Uiso 1 1 calc R U
C56 C 0.7806(7) 0.8708(6) 0.1532(5) 0.041(2) Uani 1 1 d . .
H561 H 0.8033 0.9268 0.1414 0.049 Uiso 1 1 calc R U
C57 C 0.8384(7) 0.8613(5) 0.2215(4) 0.0318(17) Uani 1 1 d . .
H571 H 0.9055 0.9089 0.2656 0.038 Uiso 1 1 calc R U
C58 C 0.7990(7) 0.5710(6) 0.3069(4) 0.0344(18) Uani 1 1 d . .
C59 C 0.6961(7) 0.4872(5) 0.2883(4) 0.0346(18) Uani 1 1 d . .
C61 C 0.8817(7) 0.4848(6) 0.3646(4) 0.042(2) Uani 1 1 d . .
H611 H 0.9406 0.4651 0.3959 0.051 Uiso 1 1 calc R U
C63 C 1.0576(7) 0.6366(6) 0.3876(5) 0.050(2) Uani 1 1 d . .
H631 H 1.0773 0.6651 0.3495 0.075 Uiso 1 1 calc R U
H632 H 1.1168 0.6060 0.4028 0.075 Uiso 1 1 calc R U
H633 H 1.0707 0.6838 0.4324 0.075 Uiso 1 1 calc R U
C64 C 0.6885(8) 0.3361(6) 0.3252(6) 0.052(2) Uani 1 1 d . .
H641 H 0.6311 0.2964 0.2730 0.078 Uiso 1 1 calc R U
H642 H 0.6355 0.3339 0.3569 0.078 Uiso 1 1 calc R U
H643 H 0.7577 0.3149 0.3461 0.078 Uiso 1 1 calc R U
C65 C 0.4118(6) 0.3550(5) 0.2466(4) 0.0299(17) Uani 1 1 d . .
C66 C 0.3584(7) 0.2578(6) 0.2187(4) 0.0397(19) Uani 1 1 d . .
H661 H 0.3438 0.2285 0.1676 0.048 Uiso 1 1 calc R U
C67 C 0.3270(7) 0.2046(6) 0.2656(5) 0.0408(19) Uani 1 1 d . .
H671 H 0.2907 0.1399 0.2452 0.049 Uiso 1 1 calc R U
C68 C 0.3474(8) 0.2442(6) 0.3417(5) 0.043(2) Uani 1 1 d . .
C69 C 0.3137(8) 0.1825(6) 0.3938(5) 0.049(2) Uani 1 1 d . .
C70 C 0.4056(12) 0.1313(8) 0.4026(7) 0.084(4) Uani 1 1 d . .
H701 H 0.3915 0.0945 0.3522 0.126 Uiso 1 1 calc R U
H702 H 0.3857 0.0912 0.4336 0.126 Uiso 1 1 calc R U
H703 H 0.4981 0.1757 0.4278 0.126 Uiso 1 1 calc R U
C71 C 0.3382(12) 0.2404(8) 0.4752(6) 0.078(3) Uani 1 1 d . .
H711 H 0.3213 0.1998 0.5063 0.117 Uiso 1 1 calc R U
H712 H 0.2784 0.2720 0.4708 0.117 Uiso 1 1 calc R U
H713 H 0.4303 0.2856 0.4995 0.117 Uiso 1 1 calc R U
C72 C 0.1673(10) 0.1146(8) 0.3561(6) 0.081(3) Uani 1 1 d . .
H721 H 0.1480 0.0746 0.3872 0.121 Uiso 1 1 calc R U
H722 H 0.1500 0.0774 0.3050 0.121 Uiso 1 1 calc R U
H723 H 0.1106 0.1485 0.3520 0.121 Uiso 1 1 calc R U
C73 C 0.3982(8) 0.3407(6) 0.3692(5) 0.046(2) Uani 1 1 d . .
H731 H 0.4108 0.3698 0.4199 0.056 Uiso 1 1 calc R U
C74 C 0.4309(7) 0.3951(6) 0.3218(4) 0.0365(18) Uani 1 1 d . .
H741 H 0.4663 0.4599 0.3419 0.044 Uiso 1 1 calc R U
I1 I 0.16990(9) 0.42994(8) 0.46853(5) 0.1072(5) Uani 1 1 d . .

loop_
_atom_site_aniso_label
_atom_site_aniso_U_11
_atom_site_aniso_U_22
_atom_site_aniso_U_33
_atom_site_aniso_U_23
_atom_site_aniso_U_13
_atom_site_aniso_U_12
N6 0.035(3) 0.027(4) 0.032(4) 0.013(3) 0.012(3) 0.011(3)
N10 0.034(3) 0.029(4) 0.036(4) 0.021(3) 0.021(3) 0.009(3)
N24 0.030(3) 0.034(4) 0.022(3) 0.011(3) 0.012(3) 0.009(3)
N38 0.032(3) 0.039(4) 0.026(3) 0.022(3) 0.013(3) 0.010(3)
N60 0.035(4) 0.038(4) 0.033(4) 0.018(3) 0.010(3) 0.013(3)
N62 0.028(3) 0.049(5) 0.042(4) 0.025(3) 0.010(3) 0.014(3)
C7 0.036(4) 0.028(5) 0.030(4) 0.009(4) 0.015(3) 0.013(3)
C8 0.036(4) 0.025(4) 0.030(4) 0.010(3) 0.012(3) 0.010(3)
C9 0.037(4) 0.031(5) 0.030(4) 0.012(4) 0.018(3) 0.015(4)
C11 0.029(4) 0.033(5) 0.030(4) 0.017(4) 0.017(3) 0.014(3)
C12 0.022(3) 0.036(5) 0.029(4) 0.012(4) 0.013(3) 0.006(3)
C13 0.028(4) 0.029(4) 0.026(4) 0.013(3) 0.011(3) 0.009(3)
C14 0.027(4) 0.036(5) 0.038(5) 0.016(4) 0.015(4) 0.008(3)
C15 0.040(4) 0.048(5) 0.025(4) 0.010(4) 0.010(4) 0.013(4)
C16 0.032(4) 0.031(5) 0.038(5) 0.010(4) 0.010(3) 0.009(4)
C17 0.021(4) 0.032(5) 0.043(5) 0.011(4) 0.004(3) -0.001(3)
C18 0.044(5) 0.035(5) 0.038(5) 0.018(4) 0.022(4) 0.015(4)
C19 0.042(5) 0.048(6) 0.041(5) 0.014(5) 0.002(4) 0.000(4)
C20 0.049(5) 0.051(6) 0.053(6) 0.012(5) -0.002(4) -0.001(4)
C21 0.064(7) 0.151(14) 0.096(9) -0.069(9) -0.001(7) 0.038(8)
C22 0.064(6) 0.106(10) 0.071(8) 0.049(7) -0.013(6) -0.019(6)
C23 0.030(4) 0.034(5) 0.031(5) 0.006(4) 0.016(3) 0.012(3)
C25 0.030(4) 0.029(5) 0.039(5) 0.016(4) 0.018(4) 0.006(4)
C26 0.038(4) 0.038(5) 0.038(5) 0.022(4) 0.021(4) 0.016(4)
C27 0.039(4) 0.032(5) 0.031(4) 0.015(4) 0.013(3) 0.009(4)
C28 0.038(4) 0.044(5) 0.050(5) 0.023(4) 0.022(4) 0.008(4)
C29 0.052(5) 0.045(6) 0.052(5) 0.033(5) 0.015(4) 0.019(4)
C30 0.029(4) 0.048(6) 0.039(5) 0.021(4) 0.012(3) 0.001(4)
C31 0.051(5) 0.044(6) 0.057(6) 0.038(5) 0.021(4) 0.008(4)
C32 0.068(6) 0.065(7) 0.060(6) 0.041(5) 0.022(5) 0.024(5)
C33 0.052(5) 0.082(8) 0.093(8) 0.062(6) 0.037(5) 0.014(5)
C34 0.106(8) 0.046(7) 0.067(7) 0.028(6) 0.043(6) 0.019(6)
C35 0.029(4) 0.051(6) 0.041(5) 0.020(4) 0.011(4) 0.005(4)
C36 0.036(4) 0.043(5) 0.035(4) 0.021(4) 0.011(3) 0.014(4)
C37 0.032(4) 0.042(5) 0.035(5) 0.016(4) 0.018(4) 0.014(4)
C39 0.035(4) 0.034(5) 0.028(4) 0.018(4) 0.013(3) 0.013(4)
C40 0.027(4) 0.030(4) 0.027(4) 0.013(4) 0.011(3) 0.007(3)
C41 0.027(4) 0.028(4) 0.029(4) 0.002(4) 0.014(3) 0.005(3)
C42 0.032(4) 0.029(5) 0.028(4) 0.003(4) 0.009(3) 0.001(3)
C43 0.029(4) 0.034(5) 0.038(5) 0.018(4) 0.011(3) 0.004(3)
C44 0.029(4) 0.023(5) 0.035(4) 0.013(4) 0.017(3) 0.002(3)
C45 0.037(4) 0.041(6) 0.039(5) 0.015(4) 0.021(4) 0.018(4)
C46 0.030(4) 0.035(5) 0.030(4) 0.005(4) 0.008(3) 0.011(4)
C47 0.025(4) 0.037(5) 0.033(4) 0.013(4) 0.015(3) 0.009(4)
C48 0.034(4) 0.035(5) 0.043(5) 0.005(4) 0.013(4) 0.013(4)
C49 0.038(4) 0.042(6) 0.056(6) 0.009(5) 0.003(4) 0.008(4)
C50 0.055(5) 0.049(6) 0.059(6) 0.015(5) 0.008(4) 0.022(5)
C51 0.041(5) 0.063(7) 0.055(6) 0.021(5) 0.018(4) 0.012(4)
C52 0.047(5) 0.045(6) 0.049(5) 0.010(5) 0.012(4) 0.023(4)
C53 0.041(4) 0.032(5) 0.041(5) 0.002(4) 0.008(4) 0.011(4)
C54 0.034(4) 0.039(5) 0.024(4) 0.006(4) 0.005(3) 0.005(4)
C55 0.044(4) 0.043(5) 0.028(4) 0.021(4) 0.016(4) 0.011(4)
C56 0.045(4) 0.034(5) 0.044(5) 0.020(4) 0.017(4) 0.013(4)
C57 0.038(4) 0.031(5) 0.024(4) 0.012(4) 0.014(3) 0.009(4)
C58 0.035(4) 0.047(5) 0.025(4) 0.015(4) 0.015(3) 0.016(4)
C59 0.031(4) 0.038(5) 0.035(4) 0.017(4) 0.014(3) 0.009(4)
C61 0.039(5) 0.054(6) 0.043(5) 0.030(4) 0.017(4) 0.023(4)
C63 0.028(4) 0.050(6) 0.074(6) 0.029(5) 0.015(4) 0.015(4)
C64 0.047(5) 0.037(5) 0.080(6) 0.035(5) 0.022(4) 0.018(4)
C65 0.025(4) 0.040(5) 0.028(4) 0.016(4) 0.011(3) 0.012(3)
C66 0.043(4) 0.032(5) 0.030(4) 0.005(4) 0.008(4) 0.006(4)
C67 0.045(4) 0.032(5) 0.045(5) 0.022(4) 0.015(4) 0.012(4)
C68 0.049(5) 0.052(6) 0.050(6) 0.035(5) 0.028(4) 0.026(4)
C69 0.059(5) 0.061(6) 0.059(6) 0.043(5) 0.038(5) 0.034(5)
C70 0.120(9) 0.098(9) 0.108(9) 0.083(8) 0.078(8) 0.075(8)
C71 0.112(8) 0.099(9) 0.068(7) 0.061(7) 0.063(6) 0.053(7)
C72 0.072(7) 0.092(9) 0.089(8) 0.062(7) 0.043(6) 0.016(6)
C73 0.057(5) 0.056(7) 0.044(5) 0.029(5) 0.028(4) 0.028(5)
C74 0.043(4) 0.031(5) 0.038(5) 0.016(4) 0.017(4) 0.013(4)
I1 0.1403(9) 0.1809(11) 0.0911(7) 0.0817(7) 0.0699(6) 0.1297(8)

loop_
_atom_type_symbol
_atom_type_description
_atom_type_scat_dispersion_real
_atom_type_scat_dispersion_imag
_atom_type_scat_source
C C 0.0033 0.0016 'International Tables Vol C Tables 4.2.6.8 and 6.1.1.4'
H H 0.0000 0.0000 'International Tables Vol C Tables 4.2.6.8 and 6.1.1.4'
Cl Cl 0.1484 0.1585 'International Tables Vol C Tables 4.2.6.8 and 6.1.1.4'
I I -0.4742 1.8119 'International Tables Vol C Tables 4.2.6.8 and 6.1.1.4'
N N 0.0061 0.0033 'International Tables Vol C Tables 4.2.6.8 and 6.1.1.4'
O O 0.0106 0.0060 'International Tables Vol C Tables 4.2.6.8 and 6.1.1.4'

loop_
_geom_angle_atom_site_label_1
_geom_angle_atom_site_label_2
_geom_angle_atom_site_label_3
_geom_angle
C7 N6 C41 110.3(5)
C11 N10 C9 108.4(5)
C25 N24 C23 110.3(6)
C39 N38 C37 104.4(5)
C61 N60 C59 107.1(6)
C61 N60 C64 121.8(6)
C59 N60 C64 131.1(6)
C61 N62 C58 105.1(6)
C61 N62 C63 123.0(6)
C58 N62 C63 131.9(6)
N6 C7 C8 125.8(6)
N6 C7 C43 106.6(6)
C8 C7 C43 127.6(6)
C9 C8 C7 124.6(6)
C9 C8 C65 117.8(6)
C7 C8 C65 117.5(6)
N10 C9 C8 124.4(6)
N10 C9 C59 108.7(6)
C8 C9 C59 126.6(6)
N10 C11 C12 125.1(6)
N10 C11 C58 107.3(6)
C12 C11 C58 127.1(6)
C23 C12 C11 124.7(6)
C23 C12 C13 118.3(6)
C11 C12 C13 117.0(6)
C14 C13 C18 116.4(6)
C14 C13 C12 119.6(6)
C18 C13 C12 124.0(6)
C15 C14 C13 121.8(6)
C15 C14 H141 119.1
C13 C14 H141 119.1
C14 C15 C16 122.1(7)
C14 C15 H151 119.0
C16 C15 H151 119.0
C15 C16 C17 117.1(7)
C15 C16 C19 120.7(7)
C17 C16 C19 122.2(6)
C18 C17 C16 120.9(6)
C18 C17 H171 119.5
C16 C17 H171 119.5
C17 C18 C13 121.7(6)
C17 C18 H181 119.1
C13 C18 H181 119.1
C21 C19 C20 108.1(9)
C21 C19 C22 114.1(11)
C20 C19 C22 104.8(8)
C21 C19 C16 109.8(8)
C20 C19 C16 112.8(7)
C22 C19 C16 107.4(7)
C19 C20 H201 109.5
C19 C20 H202 109.5
H201 C20 H202 109.5
C19 C20 H203 109.5
H201 C20 H203 109.5
H202 C20 H203 109.5
C19 C21 H211 109.5
C19 C21 H212 109.5
H211 C21 H212 109.5
C19 C21 H213 109.5
H211 C21 H213 109.5
H212 C21 H213 109.5
C19 C22 H221 109.5
C19 C22 H222 109.5
H221 C22 H222 109.5
C19 C22 H223 109.5
H221 C22 H223 109.5
H222 C22 H223 109.5
N24 C23 C12 126.4(7)
N24 C23 C57 105.7(6)
C12 C23 C57 127.8(6)
N24 C25 C56 105.8(6)
N24 C25 C26 126.0(7)
C56 C25 C26 128.1(7)
C37 C26 C25 124.2(6)
C37 C26 C27 121.1(6)
C25 C26 C27 114.7(6)
C36 C27 C28 117.4(7)
C36 C27 C26 120.9(7)
C28 C27 C26 121.7(6)
C29 C28 C27 120.4(7)
C29 C28 H281 119.8
C27 C28 H281 119.8
C28 C29 C30 122.2(7)
C28 C29 H291 118.9
C30 C29 H291 118.9
C35 C30 C29 116.8(7)
C35 C30 C31 123.6(6)
C29 C30 C31 119.6(7)
C34 C31 C33 107.6(8)
C34 C31 C30 111.0(7)
C33 C31 C30 110.9(7)
C34 C31 C32 109.9(8)
C33 C31 C32 107.9(7)
C30 C31 C32 109.5(7)
C31 C32 H321 109.5
C31 C32 H322 109.5
H321 C32 H322 109.5
C31 C32 H323 109.5
H321 C32 H323 109.5
H322 C32 H323 109.5
C31 C33 H331 109.5
C31 C33 H332 109.5
H331 C33 H332 109.5
C31 C33 H333 109.5
H331 C33 H333 109.5
H332 C33 H333 109.5
C31 C34 H341 109.5
C31 C34 H342 109.5
H341 C34 H342 109.5
C31 C34 H343 109.5
H341 C34 H343 109.5
H342 C34 H343 109.5
C36 C35 C30 121.6(7)
C36 C35 H351 119.2
C30 C35 H351 119.2
C27 C36 C35 121.6(7)
C27 C36 H361 119.2
C35 C36 H361 119.2
N38 C37 C26 125.2(6)
N38 C37 C55 110.6(6)
C26 C37 C55 124.0(7)
N38 C39 C40 125.3(6)
N38 C39 C54 111.9(6)
C40 C39 C54 122.8(6)
C41 C40 C39 126.1(6)
C41 C40 C44 116.9(6)
C39 C40 C44 116.9(6)
C40 C41 N6 126.5(6)
C40 C41 C42 128.1(6)
N6 C41 C42 105.3(6)
C43 C42 C41 110.2(6)
C43 C42 H421 124.9
C41 C42 H421 124.9
C42 C43 C7 107.7(6)
C42 C43 H431 126.2
C7 C43 H431 126.2
C45 C44 C53 118.0(6)
C45 C44 C40 123.0(7)
C53 C44 C40 119.0(7)
C44 C45 C46 121.3(7)
C44 C45 H451 119.4
C46 C45 H451 119.4
C47 C46 C45 121.4(7)
C47 C46 H461 119.3
C45 C46 H461 119.3
C46 C47 C52 117.1(6)
C46 C47 C48 121.4(7)
C52 C47 C48 121.5(7)
C49 C48 C47 113.9(6)
C49 C48 C51 110.0(7)
C47 C48 C51 108.2(6)
C49 C48 C50 106.8(7)
C47 C48 C50 110.3(6)
C51 C48 C50 107.5(7)
C48 C49 H491 109.5
C48 C49 H492 109.5
H491 C49 H492 109.5
C48 C49 H493 109.5
H491 C49 H493 109.5
H492 C49 H493 109.5
C48 C50 H501 109.5
C48 C50 H502 109.5
H501 C50 H502 109.5
C48 C50 H503 109.5
H501 C50 H503 109.5
H502 C50 H503 109.5
C48 C51 H511 109.5
C48 C51 H512 109.5
H511 C51 H512 109.5
C48 C51 H513 109.5
H511 C51 H513 109.5
H512 C51 H513 109.5
C53 C52 C47 121.4(8)
C53 C52 H521 119.3
C47 C52 H521 119.3
C44 C53 C52 120.8(8)
C44 C53 H531 119.6
C52 C53 H531 119.6
C55 C54 C39 106.8(6)
C55 C54 H541 126.6
C39 C54 H541 126.6
C54 C55 C37 106.1(6)
C54 C55 H551 127.0
C37 C55 H551 126.9
C57 C56 C25 110.6(7)
C57 C56 H561 124.7
C25 C56 H561 124.7
C56 C57 C23 107.5(7)
C56 C57 H571 126.2
C23 C57 H571 126.2
C59 C58 N62 108.6(6)
C59 C58 C11 108.2(6)
N62 C58 C11 142.2(7)
C58 C59 N60 106.9(6)
C58 C59 C9 107.1(6)
N60 C59 C9 144.7(7)
N60 C61 N62 112.3(6)
N60 C61 H611 123.8
N62 C61 H611 123.8
N62 C63 H631 109.5
N62 C63 H632 109.5
H631 C63 H632 109.5
N62 C63 H633 109.5
H631 C63 H633 109.5
H632 C63 H633 109.5
N60 C64 H641 109.5
N60 C64 H642 109.5
H641 C64 H642 109.5
N60 C64 H643 109.5
H641 C64 H643 109.5
H642 C64 H643 109.5
C74 C65 C66 117.6(6)
C74 C65 C8 118.4(7)
C66 C65 C8 123.9(6)
C67 C66 C65 120.9(7)
C67 C66 H661 119.6
C65 C66 H661 119.6
C66 C67 C68 122.1(8)
C66 C67 H671 119.0
C68 C67 H671 119.0
C67 C68 C73 117.2(7)
C67 C68 C69 121.0(8)
C73 C68 C69 121.8(7)
C70 C69 C72 110.8(9)
C70 C69 C71 108.3(8)
C72 C69 C71 108.2(8)
C70 C69 C68 107.4(6)
C72 C69 C68 109.8(7)
C71 C69 C68 112.4(8)
C69 C70 H701 109.5
C69 C70 H702 109.5
H701 C70 H702 109.5
C69 C70 H703 109.5
H701 C70 H703 109.5
H702 C70 H703 109.5
C69 C71 H711 109.5
C69 C71 H712 109.5
H711 C71 H712 109.5
C69 C71 H713 109.5
H711 C71 H713 109.5
H712 C71 H713 109.5
C69 C72 H721 109.5
C69 C72 H722 109.5
H721 C72 H722 109.5
C69 C72 H723 109.5
H721 C72 H723 109.5
H722 C72 H723 109.5
C68 C73 C74 120.9(7)
C68 C73 H731 119.5
C74 C73 H731 119.5
C65 C74 C73 121.3(8)
C65 C74 H741 119.4
C73 C74 H741 119.3

loop_
_geom_bond_atom_site_label_1
_geom_bond_atom_site_label_2
_geom_bond_distance
N6 C7 1.384(9)
N6 C41 1.390(9)
N10 C11 1.366(9)
N10 C9 1.382(9)
N24 C25 1.363(9)
N24 C23 1.382(9)
N38 C39 1.361(9)
N38 C37 1.376(9)
N60 C61 1.324(9)
N60 C59 1.395(9)
N60 C64 1.468(10)
N62 C61 1.332(10)
N62 C58 1.408(9)
N62 C63 1.442(9)
C7 C8 1.415(10)
C7 C43 1.431(10)
C8 C9 1.397(10)
C8 C65 1.494(10)
C9 C59 1.431(10)
C11 C12 1.413(10)
C11 C58 1.455(10)
C12 C23 1.391(10)
C12 C13 1.480(10)
C13 C14 1.391(9)
C13 C18 1.402(10)
C14 C15 1.363(10)
C14 H141 0.9300
C15 C16 1.387(10)
C15 H151 0.9300
C16 C17 1.392(11)
C16 C19 1.530(11)
C17 C18 1.380(10)
C17 H171 0.9300
C18 H181 0.9300
C19 C21 1.486(15)
C19 C20 1.513(12)
C19 C22 1.530(14)
C20 H201 0.9600
C20 H202 0.9600
C20 H203 0.9600
C21 H211 0.9600
C21 H212 0.9600
C21 H213 0.9600
C22 H221 0.9600
C22 H222 0.9600
C22 H223 0.9600
C23 C57 1.433(10)
C25 C56 1.406(11)
C25 C26 1.422(10)
C26 C37 1.394(10)
C26 C27 1.500(10)
C27 C36 1.387(10)
C27 C28 1.407(11)
C28 C29 1.382(11)
C28 H281 0.9300
C29 C30 1.402(11)
C29 H291 0.9300
C30 C35 1.386(11)
C30 C31 1.539(11)
C31 C34 1.494(14)
C31 C33 1.534(12)
C31 C32 1.540(12)
C32 H321 0.9600
C32 H322 0.9600
C32 H323 0.9600
C33 H331 0.9600
C33 H332 0.9600
C33 H333 0.9600
C34 H341 0.9600
C34 H342 0.9600
C34 H343 0.9600
C35 C36 1.389(11)
C35 H351 0.9300
C36 H361 0.9300
C37 C55 1.457(10)
C39 C40 1.426(10)
C39 C54 1.434(10)
C40 C41 1.373(10)
C40 C44 1.496(9)
C41 C42 1.422(10)
C42 C43 1.351(10)
C42 H421 0.9300
C43 H431 0.9300
C44 C45 1.363(10)
C44 C53 1.390(11)
C45 C46 1.409(10)
C45 H451 0.9300
C46 C47 1.373(10)
C46 H461 0.9300
C47 C52 1.394(11)
C47 C48 1.533(10)
C48 C49 1.513(12)
C48 C51 1.550(11)
C48 C50 1.568(12)
C49 H491 0.9600
C49 H492 0.9600
C49 H493 0.9600
C50 H501 0.9600
C50 H502 0.9600
C50 H503 0.9600
C51 H511 0.9600
C51 H512 0.9600
C51 H513 0.9600
C52 C53 1.394(11)
C52 H521 0.9300
C53 H531 0.9300
C54 C55 1.343(10)
C54 H541 0.9300
C55 H551 0.9300
C56 C57 1.326(10)
C56 H561 0.9300
C57 H571 0.9300
C58 C59 1.353(10)
C61 H611 0.9300
C63 H631 0.9600
C63 H632 0.9600
C63 H633 0.9600
C64 H641 0.9600
C64 H642 0.9600
C64 H643 0.9600
C65 C74 1.368(10)
C65 C66 1.392(11)
C66 C67 1.375(11)
C66 H661 0.9300
C67 C68 1.375(11)
C67 H671 0.9300
C68 C73 1.384(12)
C68 C69 1.552(11)
C69 C70 1.507(13)
C69 C72 1.508(13)
C69 C71 1.534(13)
C70 H701 0.9600
C70 H702 0.9600
C70 H703 0.9600
C71 H711 0.9600
C71 H712 0.9600
C71 H713 0.9600
C72 H721 0.9600
C72 H722 0.9600
C72 H723 0.9600
C73 C74 1.397(11)
C73 H731 0.9300
C74 H741 0.9300

loop_
_geom_torsion_atom_site_label_1
_geom_torsion_atom_site_label_2
_geom_torsion_atom_site_label_3
_geom_torsion_atom_site_label_4
_geom_torsion
C41 N6 C7 C8 -178.9(6)
C41 N6 C7 C43 0.2(8)
N6 C7 C8 C9 1.4(11)
C43 C7 C8 C9 -177.5(7)
N6 C7 C8 C65 177.4(6)
C43 C7 C8 C65 -1.5(11)
C11 N10 C9 C8 169.4(6)
C11 N10 C9 C59 -4.4(7)
C7 C8 C9 N10 22.0(11)
C65 C8 C9 N10 -154.0(6)
C7 C8 C9 C59 -165.3(7)
C65 C8 C9 C59 18.7(11)
C9 N10 C11 C12 -167.3(6)
C9 N10 C11 C58 5.1(7)
N10 C11 C12 C23 -24.4(10)
C58 C11 C12 C23 164.7(6)
N10 C11 C12 C13 152.0(6)
C58 C11 C12 C13 -18.9(10)
C23 C12 C13 C14 127.3(7)
C11 C12 C13 C14 -49.3(9)
C23 C12 C13 C18 -54.0(10)
C11 C12 C13 C18 129.4(7)
C18 C13 C14 C15 0.9(11)
C12 C13 C14 C15 179.7(7)
C13 C14 C15 C16 -1.7(12)
C14 C15 C16 C17 1.0(11)
C14 C15 C16 C19 -178.0(7)
C15 C16 C17 C18 0.5(11)
C19 C16 C17 C18 179.4(7)
C16 C17 C18 C13 -1.3(11)
C14 C13 C18 C17 0.6(11)
C12 C13 C18 C17 -178.1(7)
C15 C16 C19 C21 -67.6(12)
C17 C16 C19 C21 113.5(11)
C15 C16 C19 C20 171.8(8)
C17 C16 C19 C20 -7.0(11)
C15 C16 C19 C22 56.9(11)
C17 C16 C19 C22 -122.0(9)
C25 N24 C23 C12 -175.3(6)
C25 N24 C23 C57 2.1(7)
C11 C12 C23 N24 -4.2(11)
C13 C12 C23 N24 179.4(6)
C11 C12 C23 C57 179.0(6)
C13 C12 C23 C57 2.7(10)
C23 N24 C25 C56 -1.0(7)
C23 N24 C25 C26 -177.3(6)
N24 C25 C26 C37 10.9(11)
C56 C25 C26 C37 -164.6(7)
N24 C25 C26 C27 -169.9(6)
C56 C25 C26 C27 14.6(11)
C37 C26 C27 C36 -125.5(8)
C25 C26 C27 C36 55.2(10)
C37 C26 C27 C28 54.4(11)
C25 C26 C27 C28 -124.9(8)
C36 C27 C28 C29 -1.0(12)
C26 C27 C28 C29 179.0(7)
C27 C28 C29 C30 1.3(13)
C28 C29 C30 C35 -0.6(13)
C28 C29 C30 C31 -179.4(8)
C35 C30 C31 C34 -111.8(10)
C29 C30 C31 C34 66.8(10)
C35 C30 C31 C33 7.7(12)
C29 C30 C31 C33 -173.6(8)
C35 C30 C31 C32 126.7(9)
C29 C30 C31 C32 -54.7(11)
C29 C30 C35 C36 -0.3(12)
C31 C30 C35 C36 178.4(8)
C28 C27 C36 C35 0.1(11)
C26 C27 C36 C35 -179.9(7)
C30 C35 C36 C27 0.5(12)
C39 N38 C37 C26 171.8(7)
C39 N38 C37 C55 -4.2(8)
C25 C26 C37 N38 3.6(12)
C27 C26 C37 N38 -175.5(7)
C25 C26 C37 C55 179.2(7)
C27 C26 C37 C55 0.0(11)
C37 N38 C39 C40 -175.4(7)
C37 N38 C39 C54 3.7(8)
N38 C39 C40 C41 -8.4(12)
C54 C39 C40 C41 172.7(7)
N38 C39 C40 C44 167.0(7)
C54 C39 C40 C44 -12.0(10)
C39 C40 C41 N6 -3.9(12)
C44 C40 C41 N6 -179.2(6)
C39 C40 C41 C42 173.1(7)
C44 C40 C41 C42 -2.3(11)
C7 N6 C41 C40 176.6(7)
C7 N6 C41 C42 -0.9(8)
C40 C41 C42 C43 -176.1(7)
N6 C41 C42 C43 1.3(8)
C41 C42 C43 C7 -1.2(8)
N6 C7 C43 C42 0.6(8)
C8 C7 C43 C42 179.7(7)
C41 C40 C44 C45 -66.0(9)
C39 C40 C44 C45 118.1(7)
C41 C40 C44 C53 113.7(8)
C39 C40 C44 C53 -62.1(9)
C53 C44 C45 C46 -0.3(10)
C40 C44 C45 C46 179.4(6)
C44 C45 C46 C47 0.7(11)
C45 C46 C47 C52 -0.9(10)
C45 C46 C47 C48 -179.6(6)
C46 C47 C48 C49 -21.8(10)
C52 C47 C48 C49 159.5(7)
C46 C47 C48 C51 100.8(8)
C52 C47 C48 C51 -77.9(9)
C46 C47 C48 C50 -141.9(7)
C52 C47 C48 C50 39.4(9)
C46 C47 C52 C53 0.7(11)
C48 C47 C52 C53 179.5(7)
C45 C44 C53 C52 0.2(11)
C40 C44 C53 C52 -179.6(7)
C47 C52 C53 C44 -0.4(12)
N38 C39 C54 C55 -1.8(9)
C40 C39 C54 C55 177.3(7)
C39 C54 C55 C37 -0.8(8)
N38 C37 C55 C54 3.2(9)
C26 C37 C55 C54 -172.9(7)
N24 C25 C56 C57 -0.6(8)
C26 C25 C56 C57 175.6(7)
C25 C56 C57 C23 1.9(8)
N24 C23 C57 C56 -2.4(7)
C12 C23 C57 C56 174.9(7)
C61 N62 C58 C59 -1.9(8)
C63 N62 C58 C59 176.4(8)
C61 N62 C58 C11 -168.2(9)
C63 N62 C58 C11 10.1(16)
N10 C11 C58 C59 -4.0(8)
C12 C11 C58 C59 168.2(6)
N10 C11 C58 N62 162.3(9)
C12 C11 C58 N62 -25.5(14)
N62 C58 C59 N60 0.3(8)
C11 C58 C59 N60 171.5(6)
N62 C58 C59 C9 -169.9(6)
C11 C58 C59 C9 1.3(8)
C61 N60 C59 C58 1.4(8)
C64 N60 C59 C58 -179.9(7)
C61 N60 C59 C9 165.1(10)
C64 N60 C59 C9 -16.2(16)
N10 C9 C59 C58 1.8(8)
C8 C9 C59 C58 -171.8(7)
N10 C9 C59 N60 -161.8(9)
C8 C9 C59 N60 24.5(15)
C59 N60 C61 N62 -2.7(9)
C64 N60 C61 N62 178.4(7)
C58 N62 C61 N60 2.9(8)
C63 N62 C61 N60 -175.6(7)
C9 C8 C65 C74 55.5(9)
C7 C8 C65 C74 -120.8(7)
C9 C8 C65 C66 -124.4(7)
C7 C8 C65 C66 59.3(9)
C74 C65 C66 C67 -0.4(10)
C8 C65 C66 C67 179.5(7)
C65 C66 C67 C68 -0.5(11)
C66 C67 C68 C73 1.6(11)
C66 C67 C68 C69 -178.7(7)
C67 C68 C69 C70 63.6(10)
C73 C68 C69 C70 -116.8(9)
C67 C68 C69 C72 -57.0(10)
C73 C68 C69 C72 122.6(9)
C67 C68 C69 C71 -177.5(8)
C73 C68 C69 C71 2.1(11)
C67 C68 C73 C74 -1.9(11)
C69 C68 C73 C74 178.5(7)
C66 C65 C74 C73 0.1(10)
C8 C65 C74 C73 -179.8(6)
C68 C73 C74 C65 1.1(11)
